data_2243946
loop_
_publ_author_name
'Pirnazarova, Nasiba'
'Yakubov, Ubaydullo'
'Allabergenova, Sevara'
'Tojiboev, Akmaljon'
'Turgunov, Kambarali'
'Elmuradov, Burkhon'

_publ_section_title
;
 Crystal structure and Hirshfeld surface analysis of
 3-methyl-4-oxo-<i>N</i>-phenyl-3,4-dihydroquinazoline-2-carbothioamide
;
_journal_coeditor_code WM5629
_journal_issue 1
_journal_name_full 'Acta Crystallographica Section E'
_journal_page_first 47
_journal_page_last 50
_journal_paper_doi 10.1107/S2056989021013116
_journal_volume 78
_journal_year 2022
_chemical_formula_iupac 'C16 H13 N3 O S'
_chemical_formula_moiety 'C16 H13 N3 O S'
_chemical_formula_sum 'C16 H13 N3 O S'
_chemical_formula_weight 295.35
_chemical_name_systematic
;
3-Methyl-4-oxo-<i>N</i>-phenyl-3,4-dihydroquinazoline-2-carbothioamide
;
_space_group_crystal_system monoclinic
_space_group_IT_number 14
_space_group_name_Hall '-P 2yn'
_space_group_name_H-M_alt 'P 1 21/n 1'
_atom_sites_solution_hydrogens mixed
_atom_sites_solution_primary direct
_audit_creation_method SHELXL-2018/3
_cell_angle_alpha 90
_cell_angle_beta 110.646(2)
_cell_angle_gamma 90
_cell_formula_units_Z 8
_cell_length_a 11.7685(3)
_cell_length_b 16.3641(3)
_cell_length_c 16.3798(3)
_cell_measurement_reflns_used 9141
_cell_measurement_temperature 566(2)
_cell_measurement_theta_max 71.1000
_cell_measurement_theta_min 2.6930
_cell_volume 2951.85(11)
_computing_cell_refinement
;
CrysAlisPro (Rigaku OD, 2020)
;
_computing_data_collection
;
CrysAlisPro (Rigaku OD, 2020)
;
_computing_data_reduction
;
CrysAlisPro (Rigaku OD, 2020)
;
_computing_molecular_graphics
;
PLATON (Spek, 2020), Mercury (Macrae <i>et al.</i>,  2020)
;
_computing_publication_material
;
publCIF (Westrip, 2010)
;
_computing_structure_refinement
;
SHELXL (Sheldrick, 2015b)
;
_computing_structure_solution
;
SHELXT (Sheldrick, 2015a)
;
_diffrn_ambient_temperature 566(2)
_diffrn_detector_area_resol_mean 10.00000
_diffrn_measured_fraction_theta_full 1.000
_diffrn_measured_fraction_theta_max 0.989
_diffrn_measurement_device_type 'XtaLAB Synergy, Single source at home/near, HyPix3000'
_diffrn_measurement_method '\w scans'
_diffrn_radiation_type CuK\a
_diffrn_radiation_wavelength 1.54184
_diffrn_reflns_av_R_equivalents 0.0216
_diffrn_reflns_av_unetI/netI 0.0217
_diffrn_reflns_limit_h_max 14
_diffrn_reflns_limit_h_min -14
_diffrn_reflns_limit_k_max 17
_diffrn_reflns_limit_k_min -19
_diffrn_reflns_limit_l_max 20
_diffrn_reflns_limit_l_min -19
_diffrn_reflns_number 16801
_diffrn_reflns_theta_full 67.684
_diffrn_reflns_theta_max 71.415
_diffrn_reflns_theta_min 3.952
_diffrn_source 'micro-focus sealed X-ray tube'
_exptl_absorpt_coefficient_mu 1.962
_exptl_absorpt_correction_T_max 1.00000
_exptl_absorpt_correction_T_min 0.63892
_exptl_absorpt_correction_type multi-scan
_exptl_absorpt_process_details
;
(CrysAlisPro; Rigaku OD, 2020)
;
_exptl_crystal_colour yellow
_exptl_crystal_density_diffrn 1.329
_exptl_crystal_description prismatic
_exptl_crystal_F_000 1232
_exptl_crystal_size_max 0.250
_exptl_crystal_size_mid 0.230
_exptl_crystal_size_min 0.200
_refine_diff_density_max 0.324
_refine_diff_density_min -0.425
_refine_ls_extinction_coef 0.00124(12)
_refine_ls_extinction_expression Fc^*^=kFc[1+0.001xFc^2^\l^3^/sin(2\q)]^-1/4^
_refine_ls_extinction_method
;
SHELXL (Sheldrick, 2015a)
;
_refine_ls_goodness_of_fit_ref 1.057
_refine_ls_hydrogen_treatment mixed
_refine_ls_matrix_type full
_refine_ls_number_parameters 390
_refine_ls_number_reflns 5685
_refine_ls_number_restraints 0
_refine_ls_restrained_S_all 1.057
_refine_ls_R_factor_all 0.0496
_refine_ls_R_factor_gt 0.0424
_refine_ls_shift/su_max 0.001
_refine_ls_shift/su_mean 0.000
_refine_ls_structure_factor_coef Fsqd
_refine_ls_weighting_details 'w=1/[\s^2^(Fo^2^)+(0.0602P)^2^+0.6163P] where P=(Fo^2^+2Fc^2^)/3'
_refine_ls_weighting_scheme calc
_refine_ls_wR_factor_gt 0.1153
_refine_ls_wR_factor_ref 0.1209
_reflns_number_gt 4788
_reflns_number_total 5685
_reflns_threshold_expression 'I > 2\s(I)'
_cod_data_source_file wm5629sup1.cif
_cod_data_source_block I
_cod_depositor_comments 'Adding full bibliography for 2243946.cif.'
_cod_original_sg_symbol_H-M 'P 21/n'
_cod_database_code 2243946
_cod_database_fobs_code 2243946
_shelx_space_group_comment
;
The symmetry employed for this shelxl refinement is uniquely defined
by the following loop, which should always be used as a source of
symmetry information in preference to the above space-group names.
They are only intended as comments.
;
_shelx_estimated_absorpt_t_min 0.640
_shelx_estimated_absorpt_t_max 0.695

loop_
_space_group_symop_operation_xyz
'x, y, z'
'-x+1/2, y+1/2, -z+1/2'
'-x, -y, -z'
'x-1/2, -y-1/2, z-1/2'

loop_
_atom_site_type_symbol
_atom_site_label
_atom_site_fract_x
_atom_site_fract_y
_atom_site_fract_z
_atom_site_U_iso_or_equiv
_atom_site_adp_type
_atom_site_calc_flag
_atom_site_occupancy
_atom_site_disorder_assembly
_atom_site_disorder_group
S S1A 0.46771(5) 0.62649(4) 0.89046(3) 0.07206(19) Uani d 1 . .
O O1A 0.69766(15) 0.59324(9) 0.65155(11) 0.0755(4) Uani d 1 . .
N N1A 0.48752(12) 0.75527(8) 0.72159(9) 0.0456(3) Uani d 1 . .
N N1B 0.22774(13) 0.73699(9) 0.57212(9) 0.0474(3) Uani d 1 . .
S S1B 0.04219(5) 0.86597(6) 0.63642(4) 0.1030(3) Uani d 1 . .
O O1B 0.30121(15) 0.90703(8) 0.41700(10) 0.0690(4) Uani d 1 . .
C C2A 0.49005(14) 0.67801(10) 0.73853(10) 0.0430(4) Uani d 1 . .
C C2B 0.22279(15) 0.81489(10) 0.58376(10) 0.0444(4) Uani d 1 . .
N N3A 0.55988(13) 0.62176(8) 0.71623(10) 0.0487(3) Uani d 1 . .
N N3B 0.24924(13) 0.87402(8) 0.53417(9) 0.0461(3) Uani d 1 . .
C C4A 0.63788(17) 0.64470(11) 0.67217(12) 0.0523(4) Uani d 1 . .
C C4B 0.28038(16) 0.85368(11) 0.46179(11) 0.0476(4) Uani d 1 . .
C C4A' 0.63881(16) 0.73161(11) 0.65427(12) 0.0488(4) Uani d 1 . .
C C4B' 0.28702(15) 0.76640(10) 0.44719(10) 0.0441(4) Uani d 1 . .
C C5A 0.7150(2) 0.76334(13) 0.61289(15) 0.0663(5) Uani d 1 . .
H H5A 0.767186 0.728822 0.597752 0.080 Uiso calc 1 . .
C C5B 0.31931(18) 0.73805(12) 0.37776(12) 0.0572(5) Uani d 1 . .
H H5B 0.336243 0.775028 0.340470 0.069 Uiso calc 1 . .
C C6A 0.7128(2) 0.84521(14) 0.59469(16) 0.0719(6) Uani d 1 . .
H H6A 0.763410 0.866124 0.567158 0.086 Uiso calc 1 . .
C C6B 0.3260(2) 0.65590(14) 0.36481(14) 0.0699(6) Uani d 1 . .
H H6B 0.347755 0.637057 0.318813 0.084 Uiso calc 1 . .
C C7A 0.6353(2) 0.89685(13) 0.61719(15) 0.0669(5) Uani d 1 . .
H H7A 0.633301 0.952178 0.603750 0.080 Uiso calc 1 . .
C C7B 0.3002(2) 0.60060(13) 0.42011(16) 0.0738(6) Uani d 1 . .
H H7B 0.304581 0.544836 0.410662 0.089 Uiso calc 1 . .
C C8A 0.56154(18) 0.86710(11) 0.65916(14) 0.0570(5) Uani d 1 . .
H H8A 0.510698 0.902433 0.674732 0.068 Uiso calc 1 . .
C C8B 0.2684(2) 0.62723(12) 0.48872(14) 0.0644(5) Uani d 1 . .
H H8B 0.251967 0.589664 0.525684 0.077 Uiso calc 1 . .
C C8A' 0.56261(15) 0.78398(10) 0.67853(11) 0.0443(4) Uani d 1 . .
C C8B' 0.26094(16) 0.71106(10) 0.50270(11) 0.0455(4) Uani d 1 . .
C C9A 0.5550(2) 0.53429(12) 0.73431(16) 0.0712(6) Uani d 1 . .
H H9AA 0.543485 0.503622 0.682028 0.107 Uiso calc 1 . .
H H9AB 0.488631 0.524014 0.754066 0.107 Uiso calc 1 . .
H H9AC 0.629728 0.517988 0.778655 0.107 Uiso calc 1 . .
C C9B 0.2411(2) 0.96167(12) 0.55107(14) 0.0673(5) Uani d 1 . .
H H9BA 0.308740 0.989779 0.544197 0.101 Uiso calc 1 . .
H H9BB 0.242392 0.969168 0.609523 0.101 Uiso calc 1 . .
H H9BC 0.166757 0.983288 0.510518 0.101 Uiso calc 1 . .
C C10A 0.40897(15) 0.64886(10) 0.78644(11) 0.0464(4) Uani d 1 . .
C C10B 0.18531(16) 0.84207(12) 0.65864(11) 0.0520(4) Uani d 1 . .
N N11A 0.29256(13) 0.64598(9) 0.73505(9) 0.0459(3) Uani d 1 . .
N N11B 0.27899(14) 0.84235(9) 0.73404(9) 0.0458(3) Uani d 1 . .
H H11A 0.2709(18) 0.6657(12) 0.6816(13) 0.056(5) Uiso d 1 . .
H H11B 0.3453(19) 0.8211(12) 0.7308(13) 0.060(6) Uiso d 1 . .
C C12A 0.19183(15) 0.62418(10) 0.76017(11) 0.0458(4) Uani d 1 . .
C C12B 0.28641(16) 0.86210(10) 0.82016(10) 0.0460(4) Uani d 1 . .
C C13A 0.17430(18) 0.65831(12) 0.83199(13) 0.0579(5) Uani d 1 . .
H H13A 0.231162 0.694273 0.868105 0.070 Uiso calc 1 . .
C C13B 0.1889(2) 0.88031(13) 0.84467(13) 0.0615(5) Uani d 1 . .
H H13B 0.110617 0.880890 0.803547 0.074 Uiso calc 1 . .
C C14A 0.0710(2) 0.63823(14) 0.84934(16) 0.0687(6) Uani d 1 . .
H H14A 0.058768 0.660791 0.897690 0.082 Uiso calc 1 . .
C C14B 0.2088(2) 0.89785(15) 0.93166(14) 0.0733(6) Uani d 1 . .
H H14B 0.143062 0.910500 0.948369 0.088 Uiso calc 1 . .
C C15A -0.01364(19) 0.58550(15) 0.79631(16) 0.0728(6) Uani d 1 . .
H H15A -0.083359 0.573110 0.808191 0.087 Uiso calc 1 . .
C C15B 0.3230(2) 0.89684(15) 0.99301(13) 0.0743(6) Uani d 1 . .
H H15B 0.335113 0.909440 1.050847 0.089 Uiso calc 1 . .
C C16A 0.00499(18) 0.55107(15) 0.72556(15) 0.0713(6) Uani d 1 . .
H H16A -0.051928 0.514896 0.689846 0.086 Uiso calc 1 . .
C C16B 0.4194(2) 0.87709(17) 0.96852(14) 0.0799(7) Uani d 1 . .
H H16B 0.497078 0.875101 1.010346 0.096 Uiso calc 1 . .
C C17A 0.10845(17) 0.57004(13) 0.70712(12) 0.0580(5) Uani d 1 . .
H H17A 0.121368 0.546455 0.659469 0.070 Uiso calc 1 . .
C C17B 0.40270(19) 0.86009(14) 0.88256(12) 0.0637(5) Uani d 1 . .
H H17B 0.468896 0.847365 0.866451 0.076 Uiso calc 1 . .

loop_
_atom_site_aniso_label
_atom_site_aniso_U_11
_atom_site_aniso_U_22
_atom_site_aniso_U_33
_atom_site_aniso_U_12
_atom_site_aniso_U_13
_atom_site_aniso_U_23
S1A 0.0501(3) 0.1132(5) 0.0526(3) -0.0013(3) 0.0178(2) 0.0220(3)
O1A 0.0852(10) 0.0582(8) 0.1095(12) 0.0080(7) 0.0668(10) -0.0077(8)
N1A 0.0427(7) 0.0479(8) 0.0540(8) 0.0015(6) 0.0267(6) 0.0025(6)
N1B 0.0546(8) 0.0508(8) 0.0435(7) 0.0033(6) 0.0257(6) 0.0007(6)
S1B 0.0536(3) 0.1936(8) 0.0591(3) 0.0382(4) 0.0165(3) -0.0226(4)
O1B 0.0907(10) 0.0565(8) 0.0774(9) -0.0040(7) 0.0513(8) 0.0100(7)
C2A 0.0387(8) 0.0476(9) 0.0469(8) -0.0015(6) 0.0201(7) 0.0002(7)
C2B 0.0423(9) 0.0539(10) 0.0380(8) 0.0038(7) 0.0152(7) -0.0023(7)
N3A 0.0499(8) 0.0422(7) 0.0625(9) -0.0013(6) 0.0304(7) -0.0013(6)
N3B 0.0495(8) 0.0443(7) 0.0464(7) -0.0005(6) 0.0195(6) -0.0044(6)
C4A 0.0521(10) 0.0519(10) 0.0633(11) -0.0020(8) 0.0333(9) -0.0068(8)
C4B 0.0489(9) 0.0503(9) 0.0484(9) -0.0023(7) 0.0229(8) 0.0002(7)
C4A' 0.0469(9) 0.0512(9) 0.0569(10) -0.0034(7) 0.0290(8) -0.0030(7)
C4B' 0.0445(9) 0.0489(9) 0.0425(8) -0.0018(7) 0.0198(7) -0.0030(7)
C5A 0.0646(12) 0.0689(13) 0.0855(14) -0.0023(10) 0.0513(11) 0.0005(10)
C5B 0.0658(12) 0.0649(11) 0.0512(10) 0.0001(9) 0.0335(9) -0.0045(8)
C6A 0.0704(14) 0.0738(14) 0.0899(15) -0.0128(11) 0.0511(12) 0.0088(11)
C6B 0.0848(15) 0.0734(13) 0.0648(12) 0.0046(11) 0.0429(11) -0.0170(10)
C7A 0.0699(13) 0.0544(11) 0.0843(14) -0.0078(10) 0.0371(11) 0.0123(10)
C7B 0.0952(17) 0.0519(11) 0.0867(15) 0.0033(11) 0.0476(13) -0.0166(10)
C8A 0.0580(11) 0.0485(10) 0.0733(12) 0.0009(8) 0.0339(10) 0.0057(8)
C8B 0.0857(15) 0.0480(10) 0.0714(13) 0.0014(9) 0.0425(11) -0.0013(8)
C8A' 0.0409(8) 0.0473(9) 0.0498(9) -0.0028(7) 0.0222(7) 0.0001(7)
C8B' 0.0504(9) 0.0468(9) 0.0442(8) 0.0017(7) 0.0227(7) -0.0018(7)
C9A 0.0849(15) 0.0444(10) 0.0987(16) -0.0026(10) 0.0505(13) 0.0025(10)
C9B 0.0868(15) 0.0460(10) 0.0687(12) 0.0036(10) 0.0270(11) -0.0114(9)
C10A 0.0412(9) 0.0513(9) 0.0518(9) -0.0005(7) 0.0228(7) 0.0051(7)
C10B 0.0501(10) 0.0655(11) 0.0435(9) 0.0082(8) 0.0203(8) -0.0063(8)
N11A 0.0415(7) 0.0561(8) 0.0453(8) -0.0012(6) 0.0217(6) 0.0100(6)
N11B 0.0475(8) 0.0537(8) 0.0415(7) 0.0071(6) 0.0222(6) -0.0045(6)
C12A 0.0385(8) 0.0533(9) 0.0500(9) 0.0032(7) 0.0213(7) 0.0141(7)
C12B 0.0560(10) 0.0462(9) 0.0415(8) 0.0035(7) 0.0241(8) -0.0018(6)
C13A 0.0570(11) 0.0587(11) 0.0684(11) 0.0054(9) 0.0348(9) 0.0052(9)
C13B 0.0619(12) 0.0770(13) 0.0520(10) 0.0144(10) 0.0280(9) -0.0044(9)
C14A 0.0647(13) 0.0808(14) 0.0776(14) 0.0150(11) 0.0461(12) 0.0154(11)
C14B 0.0842(16) 0.0910(15) 0.0588(12) 0.0145(12) 0.0426(12) -0.0071(11)
C15A 0.0501(11) 0.0950(16) 0.0849(15) 0.0072(11) 0.0380(11) 0.0303(13)
C15B 0.0956(17) 0.0875(15) 0.0461(10) -0.0038(13) 0.0329(11) -0.0109(10)
C16A 0.0486(11) 0.0888(15) 0.0742(13) -0.0137(10) 0.0187(10) 0.0193(11)
C16B 0.0736(15) 0.116(2) 0.0473(11) -0.0050(13) 0.0174(10) -0.0126(11)
C17A 0.0507(10) 0.0729(12) 0.0521(10) -0.0069(9) 0.0203(8) 0.0098(9)
C17B 0.0556(11) 0.0883(15) 0.0490(10) 0.0010(10) 0.0207(9) -0.0083(9)

loop_
_atom_type_symbol
_atom_type_description
_atom_type_scat_dispersion_real
_atom_type_scat_dispersion_imag
_atom_type_scat_source
C C 0.0181 0.0091 'International Tables Vol C Tables 4.2.6.8 and 6.1.1.4'
H H 0.0000 0.0000 'International Tables Vol C Tables 4.2.6.8 and 6.1.1.4'
N N 0.0311 0.0180 'International Tables Vol C Tables 4.2.6.8 and 6.1.1.4'
O O 0.0492 0.0322 'International Tables Vol C Tables 4.2.6.8 and 6.1.1.4'
S S 0.3331 0.5567 'International Tables Vol C Tables 4.2.6.8 and 6.1.1.4'

loop_
_geom_angle_atom_site_label_1
_geom_angle_atom_site_label_2
_geom_angle_atom_site_label_3
_geom_angle_site_symmetry_1
_geom_angle_site_symmetry_3
_geom_angle
_geom_angle_publ_flag
C2A N1A C8A' . . 117.91(14) ?
C2B N1B C8B' . . 117.44(14) ?
N1A C2A N3A . . 124.89(14) ?
N1A C2A C10A . . 116.71(14) ?
N3A C2A C10A . . 118.39(14) ?
N1B C2B N3B . . 125.33(14) ?
N1B C2B C10B . . 116.84(15) ?
N3B C2B C10B . . 117.83(15) ?
C2A N3A C4A . . 121.39(14) ?
C2A N3A C9A . . 122.23(15) ?
C4A N3A C9A . . 116.35(15) ?
C2B N3B C4B . . 121.15(14) ?
C2B N3B C9B . . 122.32(15) ?
C4B N3B C9B . . 116.47(15) ?
O1A C4A N3A . . 120.23(17) ?
O1A C4A C4A' . . 125.05(17) ?
N3A C4A C4A' . . 114.72(14) ?
O1B C4B N3B . . 120.52(16) ?
O1B C4B C4B' . . 124.74(16) ?
N3B C4B C4B' . . 114.73(14) ?
C8A' C4A' C5A . . 119.71(17) ?
C8A' C4A' C4A . . 119.49(15) ?
C5A C4A' C4A . . 120.80(16) ?
C8B' C4B' C5B . . 120.06(16) ?
C8B' C4B' C4B . . 119.62(14) ?
C5B C4B' C4B . . 120.33(16) ?
C6A C5A C4A' . . 120.07(19) ?
C6A C5A H5A . . 120.0 ?
C4A' C5A H5A . . 120.0 ?
C6B C5B C4B' . . 119.92(18) ?
C6B C5B H5B . . 120.0 ?
C4B' C5B H5B . . 120.0 ?
C5A C6A C7A . . 120.17(18) ?
C5A C6A H6A . . 119.9 ?
C7A C6A H6A . . 119.9 ?
C5B C6B C7B . . 120.16(18) ?
C5B C6B H6B . . 119.9 ?
C7B C6B H6B . . 119.9 ?
C8A C7A C6A . . 120.58(19) ?
C8A C7A H7A . . 119.7 ?
C6A C7A H7A . . 119.7 ?
C8B C7B C6B . . 120.80(19) ?
C8B C7B H7B . . 119.6 ?
C6B C7B H7B . . 119.6 ?
C7A C8A C8A' . . 120.18(18) ?
C7A C8A H8A . . 119.9 ?
C8A' C8A H8A . . 119.9 ?
C7B C8B C8B' . . 119.73(19) ?
C7B C8B H8B . . 120.1 ?
C8B' C8B H8B . . 120.1 ?
N1A C8A' C4A' . . 121.56(15) ?
N1A C8A' C8A . . 119.17(15) ?
C4A' C8A' C8A . . 119.26(16) ?
C4B' C8B' N1B . . 121.68(15) ?
C4B' C8B' C8B . . 119.33(16) ?
N1B C8B' C8B . . 118.99(16) ?
N3A C9A H9AA . . 109.5 ?
N3A C9A H9AB . . 109.5 ?
H9AA C9A H9AB . . 109.5 ?
N3A C9A H9AC . . 109.5 ?
H9AA C9A H9AC . . 109.5 ?
H9AB C9A H9AC . . 109.5 ?
N3B C9B H9BA . . 109.5 ?
N3B C9B H9BB . . 109.5 ?
H9BA C9B H9BB . . 109.5 ?
N3B C9B H9BC . . 109.5 ?
H9BA C9B H9BC . . 109.5 ?
H9BB C9B H9BC . . 109.5 ?
N11A C10A C2A . . 112.34(14) ?
N11A C10A S1A . . 127.74(13) ?
C2A C10A S1A . . 119.91(12) ?
N11B C10B C2B . . 111.73(14) ?
N11B C10B S1B . . 130.79(13) ?
C2B C10B S1B . . 117.47(13) ?
C10A N11A C12A . . 126.80(14) ?
C10A N11A H11A . . 119.1(13) ?
C12A N11A H11A . . 113.5(13) ?
C10B N11B C12B . . 131.43(15) ?
C10B N11B H11B . . 114.1(13) ?
C12B N11B H11B . . 114.0(13) ?
C17A C12A C13A . . 120.63(17) ?
C17A C12A N11A . . 117.17(16) ?
C13A C12A N11A . . 122.12(17) ?
C13B C12B C17B . . 119.80(16) ?
C13B C12B N11B . . 125.03(17) ?
C17B C12B N11B . . 115.15(16) ?
C14A C13A C12A . . 119.0(2) ?
C14A C13A H13A . . 120.5 ?
C12A C13A H13A . . 120.5 ?
C12B C13B C14B . . 119.2(2) ?
C12B C13B H13B . . 120.4 ?
C14B C13B H13B . . 120.4 ?
C15A C14A C13A . . 121.0(2) ?
C15A C14A H14A . . 119.5 ?
C13A C14A H14A . . 119.5 ?
C15B C14B C13B . . 121.2(2) ?
C15B C14B H14B . . 119.4 ?
C13B C14B H14B . . 119.4 ?
C14A C15A C16A . . 119.72(19) ?
C14A C15A H15A . . 120.1 ?
C16A C15A H15A . . 120.1 ?
C14B C15B C16B . . 119.32(19) ?
C14B C15B H15B . . 120.3 ?
C16B C15B H15B . . 120.3 ?
C15A C16A C17A . . 120.3(2) ?
C15A C16A H16A . . 119.9 ?
C17A C16A H16A . . 119.9 ?
C15B C16B C17B . . 120.8(2) ?
C15B C16B H16B . . 119.6 ?
C17B C16B H16B . . 119.6 ?
C12A C17A C16A . . 119.35(19) ?
C12A C17A H17A . . 120.3 ?
C16A C17A H17A . . 120.3 ?
C16B C17B C12B . . 119.6(2) ?
C16B C17B H17B . . 120.2 ?
C12B C17B H17B . . 120.2 ?

loop_
_geom_bond_atom_site_label_1
_geom_bond_atom_site_label_2
_geom_bond_site_symmetry_2
_geom_bond_distance
_geom_bond_publ_flag
S1A C10A . 1.6385(17) ?
O1A C4A . 1.219(2) ?
N1A C2A . 1.292(2) ?
N1A C8A' . 1.392(2) ?
N1B C2B . 1.293(2) ?
N1B C8B' . 1.392(2) ?
S1B C10B . 1.6401(18) ?
O1B C4B . 1.220(2) ?
C2A N3A . 1.367(2) ?
C2A C10A . 1.511(2) ?
C2B N3B . 1.368(2) ?
C2B C10B . 1.510(2) ?
N3A C4A . 1.404(2) ?
N3A C9A . 1.467(2) ?
N3B C4B . 1.399(2) ?
N3B C9B . 1.470(2) ?
C4A C4A' . 1.453(3) ?
C4B C4B' . 1.455(2) ?
C4A' C8A' . 1.396(2) ?
C4A' C5A . 1.401(2) ?
C4B' C8B' . 1.392(2) ?
C4B' C5B . 1.399(2) ?
C5A C6A . 1.371(3) ?
C5A H5A . 0.9300 ?
C5B C6B . 1.367(3) ?
C5B H5B . 0.9300 ?
C6A C7A . 1.385(3) ?
C6A H6A . 0.9300 ?
C6B C7B . 1.387(3) ?
C6B H6B . 0.9300 ?
C7A C8A . 1.373(3) ?
C7A H7A . 0.9300 ?
C7B C8B . 1.375(3) ?
C7B H7B . 0.9300 ?
C8A C8A' . 1.396(2) ?
C8A H8A . 0.9300 ?
C8B C8B' . 1.399(2) ?
C8B H8B . 0.9300 ?
C9A H9AA . 0.9600 ?
C9A H9AB . 0.9600 ?
C9A H9AC . 0.9600 ?
C9B H9BA . 0.9600 ?
C9B H9BB . 0.9600 ?
C9B H9BC . 0.9600 ?
C10A N11A . 1.332(2) ?
C10B N11B . 1.334(2) ?
N11A C12A . 1.430(2) ?
N11A H11A . 0.88(2) ?
N11B C12B . 1.420(2) ?
N11B H11B . 0.87(2) ?
C12A C17A . 1.379(3) ?
C12A C13A . 1.382(3) ?
C12B C13B . 1.375(2) ?
C12B C17B . 1.390(3) ?
C13A C14A . 1.382(3) ?
C13A H13A . 0.9300 ?
C13B C14B . 1.390(3) ?
C13B H13B . 0.9300 ?
C14A C15A . 1.372(3) ?
C14A H14A . 0.9300 ?
C14B C15B . 1.365(3) ?
C14B H14B . 0.9300 ?
C15A C16A . 1.374(3) ?
C15A H15A . 0.9300 ?
C15B C16B . 1.369(3) ?
C15B H15B . 0.9300 ?
C16A C17A . 1.389(3) ?
C16A H16A . 0.9300 ?
C16B C17B . 1.380(3) ?
C16B H16B . 0.9300 ?
C17A H17A . 0.9300 ?
C17B H17B . 0.9300 ?

loop_
_geom_hbond_atom_site_label_D
_geom_hbond_atom_site_label_H
_geom_hbond_atom_site_label_A
_geom_hbond_site_symmetry_D
_geom_hbond_site_symmetry_H
_geom_hbond_site_symmetry_A
_geom_hbond_distance_DH
_geom_hbond_distance_HA
_geom_hbond_distance_DA
_geom_hbond_angle_DHA
_geom_hbond_publ_flag
N1A H11A N1B 1_555 ? ? 0.88(2) 2.05(2) 2.913(2) 166.7(18) yes
N1B H11B N1A 1_555 . . 0.87(2) 2.04(2) 2.907(2) 171.6(19) yes
C9A H9AB S1A . . . 0.96 2.87 3.424(2) 118 yes
C13B H13B S1B . . . 0.93 2.58 3.243(3) 129 yes
C7A H7A O1B 3_676 . . 0.93 2.49 3.386(3) 162 yes
C7B H7B O1A 3_666 . . 0.93 2.47 3.385(3) 166 yes

loop_
_geom_torsion_atom_site_label_1
_geom_torsion_atom_site_label_2
_geom_torsion_atom_site_label_3
_geom_torsion_atom_site_label_4
_geom_torsion_site_symmetry_1
_geom_torsion_site_symmetry_2
_geom_torsion_site_symmetry_3
_geom_torsion_site_symmetry_4
_geom_torsion
_geom_torsion_publ_flag
C8A' N1A C2A N3A . . . . -1.0(3) ?
C8A' N1A C2A C10A . . . . 179.14(14) ?
C8B' N1B C2B N3B . . . . -1.0(3) ?
C8B' N1B C2B C10B . . . . 179.33(14) ?
N1A C2A N3A C4A . . . . 0.6(3) ?
C10A C2A N3A C4A . . . . -179.57(16) ?
N1A C2A N3A C9A . . . . -177.51(18) ?
C10A C2A N3A C9A . . . . 2.4(3) ?
N1B C2B N3B C4B . . . . 2.7(3) ?
C10B C2B N3B C4B . . . . -177.67(15) ?
N1B C2B N3B C9B . . . . 179.73(17) ?
C10B C2B N3B C9B . . . . -0.6(2) ?
C2A N3A C4A O1A . . . . -178.66(18) ?
C9A N3A C4A O1A . . . . -0.5(3) ?
C2A N3A C4A C4A' . . . . 0.9(3) ?
C9A N3A C4A C4A' . . . . 179.10(17) ?
C2B N3B C4B O1B . . . . 178.41(17) ?
C9B N3B C4B O1B . . . . 1.2(3) ?
C2B N3B C4B C4B' . . . . -2.6(2) ?
C9B N3B C4B C4B' . . . . -179.78(16) ?
O1A C4A C4A' C8A' . . . . 177.6(2) ?
N3A C4A C4A' C8A' . . . . -1.9(3) ?
O1A C4A C4A' C5A . . . . -2.2(3) ?
N3A C4A C4A' C5A . . . . 178.19(18) ?
O1B C4B C4B' C8B' . . . . -179.87(18) ?
N3B C4B C4B' C8B' . . . . 1.1(2) ?
O1B C4B C4B' C5B . . . . 0.1(3) ?
N3B C4B C4B' C5B . . . . -178.91(16) ?
C8A' C4A' C5A C6A . . . . -1.4(3) ?
C4A C4A' C5A C6A . . . . 178.5(2) ?
C8B' C4B' C5B C6B . . . . -0.4(3) ?
C4B C4B' C5B C6B . . . . 179.66(18) ?
C4A' C5A C6A C7A . . . . 0.1(4) ?
C4B' C5B C6B C7B . . . . 0.3(3) ?
C5A C6A C7A C8A . . . . 1.1(4) ?
C5B C6B C7B C8B . . . . -0.3(4) ?
C6A C7A C8A C8A' . . . . -0.9(3) ?
C6B C7B C8B C8B' . . . . 0.5(4) ?
C2A N1A C8A' C4A' . . . . -0.1(2) ?
C2A N1A C8A' C8A . . . . 179.82(16) ?
C5A C4A' C8A' N1A . . . . -178.49(18) ?
C4A C4A' C8A' N1A . . . . 1.6(3) ?
C5A C4A' C8A' C8A . . . . 1.5(3) ?
C4A C4A' C8A' C8A . . . . -178.35(17) ?
C7A C8A C8A' N1A . . . . 179.63(18) ?
C7A C8A C8A' C4A' . . . . -0.4(3) ?
C5B C4B' C8B' N1B . . . . -179.59(16) ?
C4B C4B' C8B' N1B . . . . 0.4(3) ?
C5B C4B' C8B' C8B . . . . 0.6(3) ?
C4B C4B' C8B' C8B . . . . -179.50(18) ?
C2B N1B C8B' C4B' . . . . -0.5(2) ?
C2B N1B C8B' C8B . . . . 179.35(18) ?
C7B C8B C8B' C4B' . . . . -0.6(3) ?
C7B C8B C8B' N1B . . . . 179.5(2) ?
N1A C2A C10A N11A . . . . 75.1(2) ?
N3A C2A C10A N11A . . . . -104.80(18) ?
N1A C2A C10A S1A . . . . -103.97(17) ?
N3A C2A C10A S1A . . . . 76.14(19) ?
N1B C2B C10B N11B . . . . 83.6(2) ?
N3B C2B C10B N11B . . . . -96.12(19) ?
N1B C2B C10B S1B . . . . -96.53(18) ?
N3B C2B C10B S1B . . . . 83.78(19) ?
C2A C10A N11A C12A . . . . -177.47(15) ?
S1A C10A N11A C12A . . . . 1.5(3) ?
C2B C10B N11B C12B . . . . -179.09(17) ?
S1B C10B N11B C12B . . . . 1.0(3) ?
C10A N11A C12A C17A . . . . -133.70(19) ?
C10A N11A C12A C13A . . . . 49.3(3) ?
C10B N11B C12B C13B . . . . 5.4(3) ?
C10B N11B C12B C17B . . . . -176.2(2) ?
C17A C12A C13A C14A . . . . -0.8(3) ?
N11A C12A C13A C14A . . . . 176.03(17) ?
C17B C12B C13B C14B . . . . 1.1(3) ?
N11B C12B C13B C14B . . . . 179.36(19) ?
C12A C13A C14A C15A . . . . -0.3(3) ?
C12B C13B C14B C15B . . . . -0.4(4) ?
C13A C14A C15A C16A . . . . 1.0(3) ?
C13B C14B C15B C16B . . . . -0.9(4) ?
C14A C15A C16A C17A . . . . -0.6(3) ?
C14B C15B C16B C17B . . . . 1.5(4) ?
C13A C12A C17A C16A . . . . 1.2(3) ?
N11A C12A C17A C16A . . . . -175.84(17) ?
C15A C16A C17A C12A . . . . -0.4(3) ?
C15B C16B C17B C12B . . . . -0.8(4) ?
C13B C12B C17B C16B . . . . -0.5(3) ?
N11B C12B C17B C16B . . . . -179.0(2) ?
